data_7105904
loop_
_publ_author_name
'Noelia Fuentes'
'Luis Alvarez de Cienfuegos'
'Andres Parra'
'Duane Choquesillo-Lazarte'
'Juan Manuel Garcia-Ruiz'
'M. Luisa Marcos'
'Elena Bunuel'
'Maria Ribagorda'
'M Carmen Carreno'
'Diego J. Cardenas'
'Juan M. Cuerva'

_publ_section_title
;
 on/off Electrochemical switches based on quinone-bisketals
;
_journal_name_full Chem.Commun.
_journal_page_first 1586
_journal_paper_doi 10.1039/c0cc04388e
_journal_volume 47
_journal_year 2011
_chemical_formula_moiety 'C20 H18 O2'
_chemical_formula_sum 'C20 H18 O2'
_chemical_formula_weight 290.34
_chemical_name_systematic
;
?
;
_space_group_IT_number 14
_symmetry_cell_setting monoclinic
_symmetry_space_group_name_Hall '-P 2yn'
_symmetry_space_group_name_H-M 'P 1 21/n 1'
_atom_sites_solution_hydrogens geom
_atom_sites_solution_primary direct
_atom_sites_solution_secondary difmap
_audit_creation_method SHELXL-97
_cell_angle_alpha 90.00
_cell_angle_beta 100.028(2)
_cell_angle_gamma 90.00
_cell_formula_units_Z 2
_cell_length_a 5.8194(3)
_cell_length_b 18.0195(8)
_cell_length_c 7.6388(3)
_cell_measurement_reflns_used 4177
_cell_measurement_temperature 293(2)
_cell_measurement_theta_max 65.65
_cell_measurement_theta_min 6.38
_cell_volume 788.79(6)
_computing_cell_refinement 'Bruker SAINT'
_computing_data_collection 'Bruker APEX2'
_computing_data_reduction 'Bruker SAINT'
_computing_structure_refinement 'SHELXL-97 (Sheldrick, 2008)'
_computing_structure_solution 'SHELXS-97 (Sheldrick, 2008)'
_diffrn_ambient_temperature 293(2)
_diffrn_measured_fraction_theta_full 0.919
_diffrn_measured_fraction_theta_max 0.920
_diffrn_measurement_device_type 'Bruker X8 Proteum'
_diffrn_measurement_method '\f and \w scans'
_diffrn_radiation_monochromator 'graded multilayer optics'
_diffrn_radiation_source 'fine-focus rotating anode'
_diffrn_radiation_type CuK\a
_diffrn_radiation_wavelength 1.54178
_diffrn_reflns_av_R_equivalents 0.0318
_diffrn_reflns_av_sigmaI/netI 0.0258
_diffrn_reflns_limit_h_max 6
_diffrn_reflns_limit_h_min -6
_diffrn_reflns_limit_k_max 20
_diffrn_reflns_limit_k_min -20
_diffrn_reflns_limit_l_max 8
_diffrn_reflns_limit_l_min -6
_diffrn_reflns_number 6521
_diffrn_reflns_theta_full 66.45
_diffrn_reflns_theta_max 66.45
_diffrn_reflns_theta_min 6.38
_exptl_absorpt_coefficient_mu 0.613
_exptl_absorpt_correction_T_max 0.9301
_exptl_absorpt_correction_T_min 0.8618
_exptl_absorpt_correction_type multi-scan
_exptl_absorpt_process_details 'SADABS in APEX2, 2008'
_exptl_crystal_colour colourless
_exptl_crystal_density_diffrn 1.222
_exptl_crystal_density_method 'not measured'
_exptl_crystal_description block
_exptl_crystal_F_000 308
_exptl_crystal_size_max 0.25
_exptl_crystal_size_mid 0.19
_exptl_crystal_size_min 0.12
_refine_diff_density_max 0.209
_refine_diff_density_min -0.131
_refine_diff_density_rms 0.026
_refine_ls_extinction_method none
_refine_ls_goodness_of_fit_ref 1.029
_refine_ls_hydrogen_treatment constr
_refine_ls_matrix_type full
_refine_ls_number_parameters 101
_refine_ls_number_reflns 1275
_refine_ls_number_restraints 0
_refine_ls_restrained_S_all 1.029
_refine_ls_R_factor_all 0.0499
_refine_ls_R_factor_gt 0.0479
_refine_ls_shift/su_max 0.026
_refine_ls_shift/su_mean 0.004
_refine_ls_structure_factor_coef Fsqd
_refine_ls_weighting_details 'calc w=1/[\s^2^(Fo^2^)+(0.0702P)^2^+0.1590P] where P=(Fo^2^+2Fc^2^)/3'
_refine_ls_weighting_scheme calc
_refine_ls_wR_factor_gt 0.1258
_refine_ls_wR_factor_ref 0.1280
_reflns_number_gt 1202
_reflns_number_total 1275
_reflns_threshold_expression >2sigma(I)
_cod_data_source_file C0CC04388E.TXT
_cod_data_source_block compound1
_cod_depositor_comments
;
The following automatic conversions were performed:

'_symmetry_cell_setting' value 'Monoclinic' changed to 'monoclinic'
according to the built-in table from CIF Core dictionary named
'cif_core.dic' version 2.4.1 from
2010-06-29.

'_exptl_absorpt_correction_type' value 'MULTI-SCAN'
changed to 'multi-scan' according to the built-in table from CIF Core
dictionary named 'cif_core.dic' version 2.4.1 from 2010-06-29.

Automatic conversion script
Id: cif_fix_values 1646 2011-03-28 12:23:43Z adriana 
;
_cod_original_sg_symbol_H-M P2(1)/n
_cod_database_code 7105904

loop_
_symmetry_equiv_pos_as_xyz
'x, y, z'
'-x+1/2, y+1/2, -z+1/2'
'-x, -y, -z'
'x-1/2, -y-1/2, z-1/2'

loop_
_atom_site_label
_atom_site_type_symbol
_atom_site_fract_x
_atom_site_fract_y
_atom_site_fract_z
_atom_site_U_iso_or_equiv
_atom_site_adp_type
_atom_site_occupancy
_atom_site_symmetry_multiplicity
_atom_site_calc_flag
_atom_site_refinement_flags
_atom_site_disorder_assembly
_atom_site_disorder_group
C1 C -0.0452(3) 0.43738(9) 0.7209(2) 0.0630(5) Uani 1 1 d . . .
H1A H 0.0401 0.3920 0.7167 0.094 Uiso 1 1 calc R . .
H1B H -0.1593 0.4422 0.6145 0.094 Uiso 1 1 calc R . .
H1C H -0.1222 0.4367 0.8223 0.094 Uiso 1 1 calc R . .
O2 O 0.1106(2) 0.49812(6) 0.73463(15) 0.0673(4) Uani 1 1 d . . .
C3 C 0.3008(2) 0.49761(7) 0.86886(18) 0.0470(4) Uani 1 1 d . . .
C4 C 0.4611(2) 0.55535(7) 0.86851(17) 0.0442(4) Uani 1 1 d . . .
C5 C 0.6587(2) 0.55667(8) 1.00052(18) 0.0482(4) Uani 1 1 d . . .
H5 H 0.7663 0.5949 1.0012 0.058 Uiso 1 1 calc R . .
C6 C 0.4234(2) 0.61449(7) 0.72922(17) 0.0450(4) Uani 1 1 d . . .
C7 C 0.2351(3) 0.66177(8) 0.7153(2) 0.0558(4) Uani 1 1 d . . .
H7 H 0.1306 0.6569 0.7939 0.067 Uiso 1 1 calc R . .
C8 C 0.1986(3) 0.71655(9) 0.5860(2) 0.0605(5) Uani 1 1 d . . .
H8 H 0.0713 0.7483 0.5792 0.073 Uiso 1 1 calc R . .
C9 C 0.3498(3) 0.72396(9) 0.4684(2) 0.0608(5) Uani 1 1 d . . .
H9 H 0.3244 0.7600 0.3801 0.073 Uiso 1 1 calc R . .
C10 C 0.5392(3) 0.67762(10) 0.4821(2) 0.0687(5) Uani 1 1 d . . .
H10 H 0.6431 0.6828 0.4032 0.082 Uiso 1 1 calc R . .
C11 C 0.5773(3) 0.62331(9) 0.6120(2) 0.0585(5) Uani 1 1 d . . .
H11 H 0.7072 0.5926 0.6205 0.070 Uiso 1 1 calc R . .

loop_
_atom_site_aniso_label
_atom_site_aniso_U_11
_atom_site_aniso_U_22
_atom_site_aniso_U_33
_atom_site_aniso_U_23
_atom_site_aniso_U_13
_atom_site_aniso_U_12
C1 0.0610(10) 0.0622(10) 0.0593(9) -0.0044(7) -0.0076(7) -0.0114(7)
O2 0.0662(8) 0.0654(7) 0.0600(7) 0.0146(5) -0.0179(5) -0.0170(5)
C3 0.0498(8) 0.0492(8) 0.0389(7) 0.0014(5) -0.0010(6) -0.0029(6)
C4 0.0507(8) 0.0428(7) 0.0380(7) 0.0014(5) 0.0047(5) -0.0001(5)
C5 0.0520(8) 0.0455(8) 0.0451(8) 0.0026(5) 0.0028(6) -0.0081(6)
C6 0.0505(8) 0.0435(8) 0.0389(7) -0.0003(5) 0.0016(5) -0.0044(5)
C7 0.0660(10) 0.0525(9) 0.0507(8) 0.0040(6) 0.0151(7) 0.0067(7)
C8 0.0677(10) 0.0487(9) 0.0634(10) 0.0052(7) 0.0063(7) 0.0109(7)
C9 0.0707(10) 0.0518(9) 0.0570(9) 0.0177(7) 0.0028(7) -0.0028(7)
C10 0.0660(11) 0.0772(11) 0.0660(10) 0.0251(8) 0.0202(8) 0.0016(8)
C11 0.0531(9) 0.0618(9) 0.0615(9) 0.0158(7) 0.0121(7) 0.0061(7)

loop_
_atom_type_symbol
_atom_type_description
_atom_type_scat_dispersion_real
_atom_type_scat_dispersion_imag
_atom_type_scat_source
C C 0.0181 0.0091 'International Tables Vol C Tables 4.2.6.8 and 6.1.1.4'
H H 0.0000 0.0000 'International Tables Vol C Tables 4.2.6.8 and 6.1.1.4'
O O 0.0492 0.0322 'International Tables Vol C Tables 4.2.6.8 and 6.1.1.4'

loop_
_geom_angle_atom_site_label_1
_geom_angle_atom_site_label_2
_geom_angle_atom_site_label_3
_geom_angle
_geom_angle_site_symmetry_1
_geom_angle_site_symmetry_3
_geom_angle_publ_flag
O2 C1 H1A 109.5 . . ?
O2 C1 H1B 109.5 . . ?
H1A C1 H1B 109.5 . . ?
O2 C1 H1C 109.5 . . ?
H1A C1 H1C 109.5 . . ?
H1B C1 H1C 109.5 . . ?
C3 O2 C1 118.29(11) . . ?
O2 C3 C5 123.79(12) . 3_667 ?
O2 C3 C4 116.46(12) . . ?
C5 C3 C4 119.75(13) 3_667 . ?
C5 C4 C3 118.62(12) . . ?
C5 C4 C6 120.26(12) . . ?
C3 C4 C6 121.11(12) . . ?
C4 C5 C3 121.63(13) . 3_667 ?
C4 C5 H5 119.2 . . ?
C3 C5 H5 119.2 3_667 . ?
C7 C6 C11 118.40(13) . . ?
C7 C6 C4 120.81(12) . . ?
C11 C6 C4 120.79(13) . . ?
C6 C7 C8 121.12(14) . . ?
C6 C7 H7 119.4 . . ?
C8 C7 H7 119.4 . . ?
C9 C8 C7 120.03(15) . . ?
C9 C8 H8 120.0 . . ?
C7 C8 H8 120.0 . . ?
C8 C9 C10 119.34(14) . . ?
C8 C9 H9 120.3 . . ?
C10 C9 H9 120.3 . . ?
C9 C10 C11 120.77(15) . . ?
C9 C10 H10 119.6 . . ?
C11 C10 H10 119.6 . . ?
C6 C11 C10 120.32(15) . . ?
C6 C11 H11 119.8 . . ?
C10 C11 H11 119.8 . . ?

loop_
_geom_bond_atom_site_label_1
_geom_bond_atom_site_label_2
_geom_bond_distance
_geom_bond_site_symmetry_2
_geom_bond_publ_flag
C1 O2 1.4133(19) . ?
C1 H1A 0.9600 . ?
C1 H1B 0.9600 . ?
C1 H1C 0.9600 . ?
O2 C3 1.3714(18) . ?
C3 C5 1.3879(19) 3_667 ?
C3 C4 1.3977(19) . ?
C4 C5 1.3916(19) . ?
C4 C6 1.4948(18) . ?
C5 C3 1.3879(19) 3_667 ?
C5 H5 0.9300 . ?
C6 C7 1.378(2) . ?
C6 C11 1.381(2) . ?
C7 C8 1.386(2) . ?
C7 H7 0.9300 . ?
C8 C9 1.369(3) . ?
C8 H8 0.9300 . ?
C9 C10 1.372(2) . ?
C9 H9 0.9300 . ?
C10 C11 1.384(2) . ?
C10 H10 0.9300 . ?
C11 H11 0.9300 . ?
